data_4083926
loop_
_publ_author_name
'Fieser, Megan E.'
'Mueller, Thomas J.'
'Bates, Jefferson E.'
'Ziller, Joseph W.'
'Furche, Filipp'
'Evans, William J.'

_publ_section_title
;
 Differentiating Chemically Similar Lewis Acid Sites in Heterobimetallic
 Complexes: The Rare-Earth Bridged Hydride
 (C5Me5)2Ln(\m-H)2Ln&#x2032;(C5Me5)2and Tuckover Hydride
 (C5Me5)2Ln(\m-H)(\m-\h1:\h5-CH2C5Me4)Ln&#x2032;(C5Me5) Systems
;
_journal_issue 14
_journal_name_full Organometallics
_journal_page_first 3882
_journal_paper_doi 10.1021/om500624x
_journal_volume 33
_journal_year 2014
_chemical_formula_sum 'C40 H60 La Lu'
_chemical_formula_weight 854.76
_chemical_name_systematic
; 
 ? 
;
_space_group_crystal_system triclinic
_space_group_IT_number 2
_space_group_name_Hall '-P 1'
_space_group_name_H-M_alt 'P -1'
_symmetry_space_group_name_Hall '-P 1'
_symmetry_space_group_name_H-M 'P -1'
_atom_sites_solution_hydrogens mixed
_atom_sites_solution_primary direct
_atom_sites_solution_secondary difmap
_audit_creation_method SHELXL-2013
_cell_angle_alpha 102.7526(9)
_cell_angle_beta 102.0384(9)
_cell_angle_gamma 99.3623(9)
_cell_formula_units_Z 2
_cell_length_a 10.4850(8)
_cell_length_b 10.8635(8)
_cell_length_c 17.1425(13)
_cell_measurement_reflns_used 5283
_cell_measurement_temperature 143(2)
_cell_measurement_theta_max 24.31
_cell_measurement_theta_min 2.50
_cell_volume 1817.4(2)
_computing_cell_refinement 'Bruker SAINT 7.68a, 2009'
_computing_data_collection 'Bruker APEX2 2011.4-1, 2011'
_computing_data_reduction 'Bruker SAINT 7.68a, 2009'
_computing_molecular_graphics 'Bruker SHELXTL'
_computing_publication_material 'Bruker SHELXTL'
_computing_structure_refinement 'SHELXL-2013 (Sheldrick, 2013)'
_computing_structure_solution 'Bruker SHELXTL 2013/1'
_diffrn_ambient_temperature 143(2)
_diffrn_measured_fraction_theta_full 0.997
_diffrn_measured_fraction_theta_max 0.995
_diffrn_measurement_device_type 'Bruker SMART APEX II CCD'
_diffrn_measurement_method '\f and \w scans'
_diffrn_radiation_type MoK\a
_diffrn_radiation_wavelength 0.71073
_diffrn_reflns_av_R_equivalents 0.0322
_diffrn_reflns_av_unetI/netI 0.0423
_diffrn_reflns_Laue_measured_fraction_full 0.997
_diffrn_reflns_Laue_measured_fraction_max 0.995
_diffrn_reflns_limit_h_max 13
_diffrn_reflns_limit_h_min -13
_diffrn_reflns_limit_k_max 13
_diffrn_reflns_limit_k_min -13
_diffrn_reflns_limit_l_max 21
_diffrn_reflns_limit_l_min -21
_diffrn_reflns_number 19900
_diffrn_reflns_point_group_measured_fraction_full 0.997
_diffrn_reflns_point_group_measured_fraction_max 0.995
_diffrn_reflns_theta_full 25.242
_diffrn_reflns_theta_max 26.372
_diffrn_reflns_theta_min 1.970
_diffrn_source 'fine-focus sealed tube'
_exptl_absorpt_coefficient_mu 3.884
_exptl_absorpt_correction_T_max 0.8862
_exptl_absorpt_correction_T_min 0.5662
_exptl_absorpt_correction_type numerical
_exptl_absorpt_process_details 'Bruker SADABS'
_exptl_crystal_colour orange
_exptl_crystal_density_diffrn 1.562
_exptl_crystal_density_meas ?
_exptl_crystal_density_method none
_exptl_crystal_description needle
_exptl_crystal_F_000 856
_exptl_crystal_size_max 0.236
_exptl_crystal_size_mid 0.074
_exptl_crystal_size_min 0.063
_refine_diff_density_max 5.932
_refine_diff_density_min -1.869
_refine_diff_density_rms 0.182
_refine_ls_extinction_method none
_refine_ls_goodness_of_fit_ref 1.035
_refine_ls_hydrogen_treatment mixed
_refine_ls_matrix_type full
_refine_ls_number_parameters 397
_refine_ls_number_reflns 7409
_refine_ls_number_restraints 0
_refine_ls_restrained_S_all 1.035
_refine_ls_R_factor_all 0.0790
_refine_ls_R_factor_gt 0.0595
_refine_ls_shift/su_max 0.001
_refine_ls_shift/su_mean 0.000
_refine_ls_structure_factor_coef Fsqd
_refine_ls_weighting_details 'w=1/[\s^2^(Fo^2^)+(0.0757P)^2^+17.7663P] where P=(Fo^2^+2Fc^2^)/3'
_refine_ls_weighting_scheme calc
_refine_ls_wR_factor_gt 0.1513
_refine_ls_wR_factor_ref 0.1633
_reflns_Friedel_coverage 0.000
_reflns_number_gt 5788
_reflns_number_total 7409
_reflns_threshold_expression 'I > 2\s(I)'
_cod_data_source_file om500624x_si_002.cif
_cod_data_source_block mef13
_cod_depositor_comments
;Adding full bibliography for 4083925--4083926.cif.

The following automatic conversions were performed:

'_exptl_crystal_density_meas' value 'none' was changed to '?' - the
value is perceived as not measured.

Automatic conversion script
Id: cif_fix_values 3008 2015-01-20 13:52:24Z robertas 
;
_cod_database_code 4083926
_shelx_space_group_comment
; 
The symmetry employed for this shelxl refinement is uniquely defined 
by the following loop, which should always be used as a source of 
symmetry information in preference to the above space-group names. 
They are only intended as comments. 
;
_shelx_estimated_absorpt_t_min 0.461
_shelx_estimated_absorpt_t_max 0.792
_shelxl_version_number 2013-3

loop_
_space_group_symop_operation_xyz
'x, y, z'
'-x, -y, -z'

loop_
_atom_site_label
_atom_site_type_symbol
_atom_site_fract_x
_atom_site_fract_y
_atom_site_fract_z
_atom_site_U_iso_or_equiv
_atom_site_adp_type
_atom_site_occupancy
_atom_site_site_symmetry_order
_atom_site_calc_flag
_atom_site_refinement_flags_posn
_atom_site_refinement_flags_adp
_atom_site_refinement_flags_occupancy
_atom_site_disorder_assembly
_atom_site_disorder_group
Lu1 Lu 0.13940(4) 0.20621(4) 0.28894(3) 0.04031(15) Uani 1 1 d . . . . .
La1 La 0.36550(6) 0.45391(5) 0.22866(3) 0.04189(17) Uani 1 1 d . . . . .
C1 C 0.4100(8) 0.5224(9) 0.3865(5) 0.0341(18) Uani 1 1 d . . . . .
C2 C 0.5370(9) 0.5090(9) 0.3739(6) 0.041(2) Uani 1 1 d . . . . .
C3 C 0.5930(9) 0.6179(9) 0.3488(6) 0.041(2) Uani 1 1 d . . . . .
C4 C 0.5031(10) 0.6985(9) 0.3460(6) 0.041(2) Uani 1 1 d . . . . .
C5 C 0.3891(9) 0.6412(8) 0.3686(5) 0.0359(19) Uani 1 1 d . . . . .
C6 C 0.3076(10) 0.4143(11) 0.3883(9) 0.062(3) Uani 1 1 d . . . . .
H6A H 0.2479 0.4600 0.4158 0.074 Uiso 1 1 calc R U . . .
H6B H 0.3572 0.3789 0.4308 0.074 Uiso 1 1 calc R U . . .
C7 C 0.5939(11) 0.3948(11) 0.3770(11) 0.076(4) Uani 1 1 d . . . . .
H7A H 0.6305 0.3964 0.4348 0.114 Uiso 1 1 calc R U . . .
H7B H 0.6654 0.3956 0.3482 0.114 Uiso 1 1 calc R U . . .
H7C H 0.5239 0.3163 0.3501 0.114 Uiso 1 1 calc R U . . .
C8 C 0.7353(11) 0.6488(11) 0.3429(8) 0.059(3) Uani 1 1 d . . . . .
H8A H 0.7950 0.6843 0.3985 0.088 Uiso 1 1 calc R U . . .
H8B H 0.7447 0.7125 0.3107 0.088 Uiso 1 1 calc R U . . .
H8C H 0.7589 0.5697 0.3154 0.088 Uiso 1 1 calc R U . . .
C9 C 0.5255(12) 0.8320(10) 0.3336(7) 0.053(3) Uani 1 1 d . . . . .
H9A H 0.5492 0.8960 0.3874 0.079 Uiso 1 1 calc R U . . .
H9B H 0.4436 0.8435 0.2990 0.079 Uiso 1 1 calc R U . . .
H9C H 0.5984 0.8438 0.3064 0.079 Uiso 1 1 calc R U . . .
C10 C 0.2809(10) 0.7119(9) 0.3874(7) 0.049(2) Uani 1 1 d . . . . .
H10A H 0.3219 0.7937 0.4295 0.074 Uiso 1 1 calc R U . . .
H10B H 0.2181 0.6581 0.4079 0.074 Uiso 1 1 calc R U . . .
H10C H 0.2330 0.7293 0.3369 0.074 Uiso 1 1 calc R U . . .
C11 C 0.345(3) 0.331(2) 0.0664(12) 0.048(5) Uiso 0.596(16) 1 d . . P A 1
C12 C 0.490(3) 0.384(2) 0.1059(13) 0.048(5) Uiso 0.596(16) 1 d . . P A 1
C13 C 0.510(2) 0.516(2) 0.1195(11) 0.040(5) Uiso 0.596(16) 1 d . . P A 1
C14 C 0.387(3) 0.551(2) 0.0951(13) 0.049(5) Uiso 0.596(16) 1 d . . P A 1
C15 C 0.2813(18) 0.436(2) 0.0599(11) 0.044(4) Uiso 0.596(16) 1 d . . P A 1
C16 C 0.282(3) 0.191(2) 0.0315(17) 0.086(8) Uiso 0.596(16) 1 d . . P A 1
H16A H 0.3131 0.1575 -0.0176 0.129 Uiso 0.596(16) 1 calc R U P A 1
H16B H 0.1849 0.1793 0.0160 0.129 Uiso 0.596(16) 1 calc R U P A 1
H16C H 0.3081 0.1444 0.0729 0.129 Uiso 0.596(16) 1 calc R U P A 1
C17 C 0.591(3) 0.318(3) 0.1216(17) 0.088(8) Uiso 0.596(16) 1 d . . P A 1
H17A H 0.5530 0.2247 0.1065 0.133 Uiso 0.596(16) 1 calc R U P A 1
H17B H 0.6377 0.3468 0.1806 0.133 Uiso 0.596(16) 1 calc R U P A 1
H17C H 0.6552 0.3353 0.0889 0.133 Uiso 0.596(16) 1 calc R U P A 1
C18 C 0.634(3) 0.613(2) 0.1390(15) 0.075(7) Uiso 0.596(16) 1 d . . P A 1
H18A H 0.6448 0.6379 0.0889 0.112 Uiso 0.596(16) 1 calc R U P A 1
H18B H 0.7098 0.5764 0.1601 0.112 Uiso 0.596(16) 1 calc R U P A 1
H18C H 0.6307 0.6885 0.1810 0.112 Uiso 0.596(16) 1 calc R U P A 1
C19 C 0.352(3) 0.684(3) 0.0953(17) 0.084(8) Uiso 0.596(16) 1 d . . P A 1
H19A H 0.4067 0.7292 0.0659 0.127 Uiso 0.596(16) 1 calc R U P A 1
H19B H 0.3694 0.7365 0.1524 0.127 Uiso 0.596(16) 1 calc R U P A 1
H19C H 0.2571 0.6717 0.0676 0.127 Uiso 0.596(16) 1 calc R U P A 1
C20 C 0.141(3) 0.424(3) 0.0144(18) 0.093(8) Uiso 0.596(16) 1 d . . P A 1
H20A H 0.1398 0.4422 -0.0391 0.140 Uiso 0.596(16) 1 calc R U P A 1
H20B H 0.1007 0.4850 0.0467 0.140 Uiso 0.596(16) 1 calc R U P A 1
H20C H 0.0905 0.3353 0.0054 0.140 Uiso 0.596(16) 1 calc R U P A 1
C11B C 0.414(4) 0.323(3) 0.0761(17) 0.046(6) Uiso 0.404(16) 1 d . . P A 2
C12B C 0.530(4) 0.427(4) 0.113(2) 0.060(10) Uiso 0.404(16) 1 d . . P A 2
C13B C 0.473(3) 0.542(2) 0.1108(15) 0.033(6) Uiso 0.404(16) 1 d . . P A 2
C14B C 0.336(4) 0.512(4) 0.078(2) 0.051(8) Uiso 0.404(16) 1 d . . P A 2
C15B C 0.302(3) 0.371(3) 0.0553(15) 0.038(6) Uiso 0.404(16) 1 d . . P A 2
C16B C 0.404(4) 0.179(4) 0.049(3) 0.090(12) Uiso 0.404(16) 1 d . . P A 2
H16D H 0.3801 0.1507 -0.0120 0.135 Uiso 0.404(16) 1 calc R U P A 2
H16E H 0.3348 0.1341 0.0693 0.135 Uiso 0.404(16) 1 calc R U P A 2
H16F H 0.4899 0.1593 0.0705 0.135 Uiso 0.404(16) 1 calc R U P A 2
C17B C 0.666(4) 0.397(4) 0.136(3) 0.086(11) Uiso 0.404(16) 1 d . . P A 2
H17D H 0.7025 0.3837 0.0874 0.128 Uiso 0.404(16) 1 calc R U P A 2
H17E H 0.6581 0.3186 0.1555 0.128 Uiso 0.404(16) 1 calc R U P A 2
H17F H 0.7252 0.4697 0.1800 0.128 Uiso 0.404(16) 1 calc R U P A 2
C18B C 0.575(4) 0.664(4) 0.127(2) 0.078(10) Uiso 0.404(16) 1 d . . P A 2
H18D H 0.6032 0.6682 0.0767 0.117 Uiso 0.404(16) 1 calc R U P A 2
H18E H 0.6530 0.6646 0.1708 0.117 Uiso 0.404(16) 1 calc R U P A 2
H18F H 0.5372 0.7385 0.1453 0.117 Uiso 0.404(16) 1 calc R U P A 2
C19B C 0.265(5) 0.605(5) 0.066(3) 0.112(15) Uiso 0.404(16) 1 d . . P A 2
H19D H 0.2695 0.6237 0.0134 0.169 Uiso 0.404(16) 1 calc R U P A 2
H19E H 0.3041 0.6836 0.1113 0.169 Uiso 0.404(16) 1 calc R U P A 2
H19F H 0.1722 0.5731 0.0656 0.169 Uiso 0.404(16) 1 calc R U P A 2
C20B C 0.162(4) 0.303(4) 0.007(3) 0.096(13) Uiso 0.404(16) 1 d . . P A 2
H20D H 0.1449 0.3183 -0.0476 0.144 Uiso 0.404(16) 1 calc R U P A 2
H20E H 0.0989 0.3352 0.0368 0.144 Uiso 0.404(16) 1 calc R U P A 2
H20F H 0.1519 0.2094 0.0018 0.144 Uiso 0.404(16) 1 calc R U P A 2
C21 C -0.0233(11) 0.3499(10) 0.2402(6) 0.047(2) Uani 1 1 d . . . . .
C22 C -0.0419(10) 0.3435(10) 0.3183(6) 0.044(2) Uani 1 1 d . . . . .
C23 C -0.1052(10) 0.2159(11) 0.3123(7) 0.050(3) Uani 1 1 d . . . . .
C24 C -0.1318(10) 0.1444(10) 0.2295(7) 0.049(2) Uani 1 1 d . . . . .
C25 C -0.0801(12) 0.2265(10) 0.1860(6) 0.051(3) Uani 1 1 d . . . . .
C26 C 0.0379(16) 0.4676(12) 0.2185(9) 0.077(4) Uani 1 1 d . . . . .
H26A H -0.0329 0.5052 0.1922 0.115 Uiso 1 1 calc R U . . .
H26B H 0.0927 0.4438 0.1801 0.115 Uiso 1 1 calc R U . . .
H26C H 0.0941 0.5311 0.2688 0.115 Uiso 1 1 calc R U . . .
C27 C -0.0160(11) 0.4549(12) 0.3940(7) 0.061(3) Uani 1 1 d . . . . .
H27A H -0.0995 0.4597 0.4104 0.092 Uiso 1 1 calc R U . . .
H27B H 0.0183 0.5357 0.3814 0.092 Uiso 1 1 calc R U . . .
H27C H 0.0500 0.4416 0.4393 0.092 Uiso 1 1 calc R U . . .
C28 C -0.1548(12) 0.1702(14) 0.3806(8) 0.067(3) Uani 1 1 d . . . . .
H28A H -0.2478 0.1781 0.3759 0.101 Uiso 1 1 calc R U . . .
H28B H -0.0991 0.2236 0.4346 0.101 Uiso 1 1 calc R U . . .
H28C H -0.1496 0.0796 0.3754 0.101 Uiso 1 1 calc R U . . .
C29 C -0.2262(13) 0.0139(12) 0.1895(9) 0.070(3) Uani 1 1 d . . . . .
H29A H -0.3033 0.0236 0.1497 0.104 Uiso 1 1 calc R U . . .
H29B H -0.2568 -0.0210 0.2322 0.104 Uiso 1 1 calc R U . . .
H29C H -0.1796 -0.0456 0.1608 0.104 Uiso 1 1 calc R U . . .
C30 C -0.0956(14) 0.1893(12) 0.0937(7) 0.063(3) Uani 1 1 d . . . . .
H30A H -0.1796 0.1255 0.0666 0.095 Uiso 1 1 calc R U . . .
H30B H -0.0205 0.1519 0.0818 0.095 Uiso 1 1 calc R U . . .
H30C H -0.0967 0.2663 0.0729 0.095 Uiso 1 1 calc R U . . .
C31 C 0.3074(9) 0.0453(9) 0.2756(6) 0.038(2) Uani 1 1 d . . . . .
C32 C 0.3129(10) 0.0795(9) 0.3606(6) 0.041(2) Uani 1 1 d . . . . .
C33 C 0.1889(12) 0.0291(12) 0.3707(7) 0.054(3) Uani 1 1 d . . . . .
C34 C 0.1068(11) -0.0389(11) 0.2965(10) 0.066(4) Uani 1 1 d . . . . .
C35 C 0.1762(10) -0.0287(10) 0.2320(6) 0.048(2) Uani 1 1 d . . . . .
C36 C 0.4187(11) 0.0658(11) 0.2345(7) 0.053(3) Uani 1 1 d . . . . .
H36A H 0.4200 -0.0163 0.1971 0.080 Uiso 1 1 calc R U . . .
H36B H 0.5041 0.0974 0.2766 0.080 Uiso 1 1 calc R U . . .
H36C H 0.4051 0.1295 0.2028 0.080 Uiso 1 1 calc R U . . .
C37 C 0.4380(12) 0.1347(11) 0.4311(7) 0.059(3) Uani 1 1 d . . . . .
H37A H 0.4516 0.0712 0.4630 0.088 Uiso 1 1 calc R U . . .
H37B H 0.4277 0.2141 0.4672 0.088 Uiso 1 1 calc R U . . .
H37C H 0.5153 0.1542 0.4087 0.088 Uiso 1 1 calc R U . . .
C38 C 0.1582(17) 0.0320(16) 0.4545(10) 0.095(6) Uani 1 1 d . . . . .
H38A H 0.1976 -0.0320 0.4778 0.143 Uiso 1 1 calc R U . . .
H38B H 0.0612 0.0116 0.4472 0.143 Uiso 1 1 calc R U . . .
H38C H 0.1962 0.1184 0.4923 0.143 Uiso 1 1 calc R U . . .
C39 C -0.0239(12) -0.1343(14) 0.2823(15) 0.116(8) Uani 1 1 d . . . . .
H39A H -0.0054 -0.2149 0.2939 0.174 Uiso 1 1 calc R U . . .
H39B H -0.0749 -0.1522 0.2247 0.174 Uiso 1 1 calc R U . . .
H39C H -0.0759 -0.0973 0.3192 0.174 Uiso 1 1 calc R U . . .
C40 C 0.1273(14) -0.0887(13) 0.1418(8) 0.081(4) Uani 1 1 d . . . . .
H40A H 0.1291 -0.1808 0.1302 0.121 Uiso 1 1 calc R U . . .
H40B H 0.1848 -0.0459 0.1130 0.121 Uiso 1 1 calc R U . . .
H40C H 0.0355 -0.0792 0.1227 0.121 Uiso 1 1 calc R U . . .
H1 H 0.240(12) 0.296(12) 0.226(8) 0.080 Uiso 1 1 d . U . . .

loop_
_atom_site_aniso_label
_atom_site_aniso_U_11
_atom_site_aniso_U_22
_atom_site_aniso_U_33
_atom_site_aniso_U_23
_atom_site_aniso_U_13
_atom_site_aniso_U_12
Lu1 0.0392(2) 0.0393(2) 0.0446(3) 0.01457(18) 0.01416(18) 0.00554(17)
La1 0.0477(3) 0.0467(3) 0.0222(3) 0.0027(2) 0.0102(2) -0.0080(3)
C1 0.027(4) 0.041(5) 0.030(4) 0.010(4) 0.001(3) 0.002(4)
C2 0.032(5) 0.035(5) 0.056(6) 0.017(4) 0.012(4) 0.005(4)
C3 0.035(5) 0.037(5) 0.045(5) 0.010(4) 0.009(4) -0.009(4)
C4 0.045(5) 0.042(5) 0.035(5) 0.015(4) 0.009(4) 0.003(4)
C5 0.034(4) 0.035(5) 0.035(5) 0.012(4) -0.002(4) 0.005(4)
C6 0.037(5) 0.054(7) 0.103(10) 0.033(7) 0.022(6) 0.011(5)
C7 0.036(6) 0.055(7) 0.154(14) 0.051(8) 0.032(7) 0.013(5)
C8 0.044(6) 0.052(6) 0.074(8) 0.015(6) 0.020(6) -0.007(5)
C9 0.065(7) 0.042(6) 0.057(7) 0.024(5) 0.017(5) 0.010(5)
C10 0.047(6) 0.037(5) 0.057(6) 0.002(5) 0.008(5) 0.009(4)
C21 0.056(6) 0.046(6) 0.037(5) 0.013(4) 0.008(4) 0.007(5)
C22 0.045(5) 0.052(6) 0.030(5) 0.006(4) 0.008(4) 0.009(4)
C23 0.043(5) 0.070(7) 0.051(6) 0.026(5) 0.023(5) 0.024(5)
C24 0.046(6) 0.043(5) 0.052(6) 0.008(5) 0.006(5) 0.004(4)
C25 0.067(7) 0.047(6) 0.032(5) 0.007(4) 0.003(5) 0.008(5)
C26 0.109(11) 0.051(7) 0.066(8) 0.019(6) 0.018(8) 0.005(7)
C27 0.043(6) 0.085(8) 0.038(6) -0.016(5) 0.005(5) 0.016(6)
C28 0.061(7) 0.104(10) 0.065(8) 0.046(7) 0.035(6) 0.040(7)
C29 0.062(8) 0.054(7) 0.086(9) 0.014(7) 0.017(7) 0.002(6)
C30 0.085(9) 0.059(7) 0.038(6) 0.006(5) 0.012(6) 0.007(6)
C31 0.034(5) 0.044(5) 0.038(5) 0.016(4) 0.011(4) 0.003(4)
C32 0.054(6) 0.038(5) 0.036(5) 0.017(4) 0.009(4) 0.017(4)
C33 0.063(7) 0.068(7) 0.059(7) 0.045(6) 0.032(6) 0.027(6)
C34 0.037(6) 0.048(6) 0.123(12) 0.042(7) 0.028(7) 0.009(5)
C35 0.043(5) 0.044(5) 0.048(6) 0.010(5) 0.001(5) 0.000(4)
C36 0.053(6) 0.060(7) 0.063(7) 0.032(6) 0.031(5) 0.016(5)
C37 0.079(8) 0.049(6) 0.045(6) 0.017(5) 0.000(6) 0.019(6)
C38 0.129(13) 0.127(13) 0.107(12) 0.093(11) 0.090(11) 0.082(11)
C39 0.039(7) 0.064(8) 0.27(2) 0.094(12) 0.037(10) 0.012(6)
C40 0.073(9) 0.071(9) 0.067(8) -0.013(7) -0.019(7) 0.019(7)

loop_
_atom_type_symbol
_atom_type_description
_atom_type_scat_dispersion_real
_atom_type_scat_dispersion_imag
_atom_type_scat_source
C C 0.0033 0.0016 'International Tables Vol C Tables 4.2.6.8 and 6.1.1.4'
H H 0.0000 0.0000 'International Tables Vol C Tables 4.2.6.8 and 6.1.1.4'
La La -0.2871 2.4523 'International Tables Vol C Tables 4.2.6.8 and 6.1.1.4'
Lu Lu -0.4720 5.8584 'International Tables Vol C Tables 4.2.6.8 and 6.1.1.4'

loop_
_geom_angle_atom_site_label_1
_geom_angle_atom_site_label_2
_geom_angle_atom_site_label_3
_geom_angle
Cnt1 La1 Lu1 100.9
Cnt1 La1 C6 56.7
Cnt2 La1 Lu1 126.7
Cnt2 La1 C6 169.0
Cnt1 La1 Cnt2 131.3
Cnt3 Lu1 La1 117.0
Cnt3 Lu1 C6 110.1
Cnt4 Lu1 La1 105.1
Cnt4 Lu1 C6 108.0
H1 Lu1 C6 70(4)
H1 Lu1 C21 79(4)
C6 Lu1 C21 89.8(3)
H1 Lu1 C35 98(4)
C6 Lu1 C35 130.4(3)
C21 Lu1 C35 136.6(3)
H1 Lu1 C22 105(4)
C6 Lu1 C22 83.2(3)
C21 Lu1 C22 30.9(3)
C35 Lu1 C22 144.6(3)
H1 Lu1 C34 130(4)
C6 Lu1 C34 130.1(4)
C21 Lu1 C34 134.3(3)
C35 Lu1 C34 31.9(4)
C22 Lu1 C34 121.0(3)
H1 Lu1 C25 86(4)
C6 Lu1 C25 120.2(3)
C21 Lu1 C25 30.8(3)
C35 Lu1 C25 106.2(3)
C22 Lu1 C25 50.2(3)
C34 Lu1 C25 107.4(4)
H1 Lu1 C33 133(4)
C6 Lu1 C33 101.2(4)
C21 Lu1 C33 148.3(3)
C35 Lu1 C33 51.0(3)
C22 Lu1 C33 120.6(3)
C34 Lu1 C33 29.3(4)
C25 Lu1 C33 132.2(4)
H1 Lu1 C31 85(4)
C6 Lu1 C31 99.4(3)
C21 Lu1 C31 157.1(3)
C35 Lu1 C31 31.1(3)
C22 Lu1 C31 170.5(3)
C34 Lu1 C31 50.6(3)
C25 Lu1 C31 133.1(3)
C33 Lu1 C31 50.0(3)
H1 Lu1 C23 130(4)
C6 Lu1 C23 107.9(4)
C21 Lu1 C23 50.8(3)
C35 Lu1 C23 115.2(3)
C22 Lu1 C23 30.5(3)
C34 Lu1 C23 91.0(3)
C25 Lu1 C23 49.9(3)
C33 Lu1 C23 97.5(3)
C31 Lu1 C23 141.6(3)
H1 Lu1 C32 104(4)
C6 Lu1 C32 84.2(3)
C21 Lu1 C32 172.1(3)
C35 Lu1 C32 50.8(3)
C22 Lu1 C32 142.4(3)
C34 Lu1 C32 49.2(3)
C25 Lu1 C32 155.6(3)
C33 Lu1 C32 29.9(3)
C31 Lu1 C32 30.3(3)
C23 Lu1 C32 126.4(3)
H1 Lu1 C24 116(4)
C6 Lu1 C24 133.1(3)
C21 Lu1 C24 50.5(3)
C35 Lu1 C24 95.9(3)
C22 Lu1 C24 49.9(3)
C34 Lu1 C24 83.8(3)
C25 Lu1 C24 30.0(3)
C33 Lu1 C24 103.7(3)
C31 Lu1 C24 127.0(3)
C23 Lu1 C24 30.0(3)
C32 Lu1 C24 132.0(3)
H1 La1 C1 89(4)
H1 La1 C2 104(4)
C1 La1 C2 31.6(3)
H1 La1 C5 110(4)
C1 La1 C5 31.3(3)
C2 La1 C5 50.5(3)
H1 La1 C12 106(4)
C1 La1 C12 141.5(5)
C2 La1 C12 109.8(5)
C5 La1 C12 142.2(6)
H1 La1 C11 84(4)
C1 La1 C11 166.1(6)
C2 La1 C11 138.9(6)
C5 La1 C11 161.7(5)
C12 La1 C11 31.6(6)
H1 La1 C14 126(4)
C1 La1 C14 141.9(5)
C2 La1 C14 128.6(6)
C5 La1 C14 112.9(5)
C12 La1 C14 49.2(6)
C11 La1 C14 48.9(6)
H1 La1 C14B 114(4)
C1 La1 C14B 151.2(8)
C2 La1 C14B 141.0(9)
C5 La1 C14B 120.4(8)
H1 La1 C13 133(4)
C1 La1 C13 133.2(4)
C2 La1 C13 106.6(5)
C5 La1 C13 117.3(4)
C12 La1 C13 28.9(6)
C11 La1 C13 49.1(6)
C14 La1 C13 29.7(6)
H1 La1 C13B 134(4)
C1 La1 C13B 135.9(5)
C2 La1 C13B 113.5(6)
C5 La1 C13B 114.1(5)
C14B La1 C13B 28.9(9)
H1 La1 C15 96(4)
C1 La1 C15 164.2(5)
C2 La1 C15 156.3(4)
C5 La1 C15 133.8(5)
C12 La1 C15 50.7(6)
C11 La1 C15 29.6(6)
C14 La1 C15 30.3(6)
C13 La1 C15 49.7(5)
H1 La1 C15B 88(4)
C1 La1 C15B 176.8(5)
C2 La1 C15B 150.9(7)
C5 La1 C15B 149.4(8)
C14B La1 C15B 30.4(9)
C13B La1 C15B 47.1(7)
H1 La1 C3 134(4)
C1 La1 C3 50.3(3)
C2 La1 C3 29.9(3)
C5 La1 C3 48.4(3)
C12 La1 C3 97.4(6)
C11 La1 C3 128.6(5)
C14 La1 C3 99.6(6)
C14B La1 C3 112.0(9)
C13 La1 C3 82.9(4)
C13B La1 C3 87.0(6)
C15 La1 C3 129.4(5)
C15B La1 C3 132.9(5)
H1 La1 C11B 90(4)
C1 La1 C11B 153.7(7)
C2 La1 C11B 124.0(7)
C5 La1 C11B 159.9(7)
C14B La1 C11B 48.7(8)
C13B La1 C11B 47.2(7)
C15B La1 C11B 27.9(8)
C3 La1 C11B 115.7(8)
H1 La1 C12B 116(4)
C1 La1 C12B 135.2(8)
C2 La1 C12B 103.9(7)
C5 La1 C12B 131.6(9)
C14B La1 C12B 50.0(9)
C13B La1 C12B 30.2(9)
C15B La1 C12B 47.7(9)
C3 La1 C12B 88.1(8)
C11B La1 C12B 28.8(9)
H1 La1 C4 138(4)
C1 La1 C4 49.8(3)
C2 La1 C4 48.5(3)
C5 La1 C4 29.2(3)
C12 La1 C4 113.1(6)
C11 La1 C4 137.7(4)
C14 La1 C4 92.4(5)
C14B La1 C4 103.2(9)
C13 La1 C4 89.1(4)
C13B La1 C4 87.9(5)
C15 La1 C4 121.0(5)
C15B La1 C4 132.7(6)
C3 La1 C4 28.0(3)
C11B La1 C4 130.9(7)
C12B La1 C4 102.4(9)
C2 C1 C5 106.4(8)
C2 C1 C6 123.5(9)
C5 C1 C6 126.9(8)
C2 C1 La1 76.8(6)
C5 C1 La1 80.4(5)
C6 C1 La1 93.5(7)
C1 C2 C3 108.7(8)
C1 C2 C7 125.3(9)
C3 C2 C7 125.7(9)
C1 C2 La1 71.5(5)
C3 C2 La1 83.2(6)
C7 C2 La1 106.8(8)
C4 C3 C2 108.2(8)
C4 C3 C8 126.7(9)
C2 C3 C8 124.1(9)
C4 C3 La1 78.2(6)
C2 C3 La1 66.9(5)
C8 C3 La1 128.9(7)
C3 C4 C5 108.3(8)
C3 C4 C9 127.5(9)
C5 C4 C9 123.7(9)
C3 C4 La1 73.8(5)
C5 C4 La1 68.6(5)
C9 C4 La1 129.7(7)
C4 C5 C1 108.4(8)
C4 C5 C10 123.4(8)
C1 C5 C10 127.1(8)
C4 C5 La1 82.2(6)
C1 C5 La1 68.3(5)
C10 C5 La1 125.5(6)
C1 C6 Lu1 140.5(9)
C15 C11 C16 127(2)
C15 C11 C12 109.0(17)
C16 C11 C12 124(2)
C15 C11 La1 76.8(10)
C16 C11 La1 121.3(15)
C12 C11 La1 73.6(11)
C13 C12 C17 124(3)
C13 C12 C11 106.2(18)
C17 C12 C11 129(3)
C13 C12 La1 76.9(11)
C17 C12 La1 117.6(16)
C11 C12 La1 74.8(11)
C12 C13 C14 110.1(18)
C12 C13 C18 130(2)
C14 C13 C18 119(2)
C12 C13 La1 74.2(11)
C14 C13 La1 74.8(11)
C18 C13 La1 127.1(14)
C13 C14 C15 109.2(16)
C13 C14 C19 132(2)
C15 C14 C19 119(2)
C13 C14 La1 75.5(11)
C15 C14 La1 76.2(10)
C19 C14 La1 118.0(14)
C11 C15 C14 105.4(16)
C11 C15 C20 125(2)
C14 C15 C20 129(2)
C11 C15 La1 73.5(10)
C14 C15 La1 73.6(10)
C20 C15 La1 124.9(15)
C15B C11B C12B 111(2)
C15B C11B C16B 119(3)
C12B C11B C16B 130(3)
C15B C11B La1 73.3(15)
C12B C11B La1 75.9(18)
C16B C11B La1 124(2)
C11B C12B C13B 102(3)
C11B C12B C17B 120(4)
C13B C12B C17B 138(4)
C11B C12B La1 75.3(18)
C13B C12B La1 70.9(16)
C17B C12B La1 121(2)
C14B C13B C12B 113(3)
C14B C13B C18B 131(3)
C12B C13B C18B 114(3)
C14B C13B La1 75.0(15)
C12B C13B La1 78.9(17)
C18B C13B La1 126(2)
C19B C14B C13B 122(4)
C19B C14B C15B 134(4)
C13B C14B C15B 103(2)
C19B C14B La1 117(3)
C13B C14B La1 76.2(16)
C15B C14B La1 76.5(15)
C11B C15B C14B 111(2)
C11B C15B C20B 130(3)
C14B C15B C20B 119(3)
C11B C15B La1 78.8(15)
C14B C15B La1 73.1(15)
C20B C15B La1 120(2)
C25 C21 C22 106.9(9)
C25 C21 C26 126.8(10)
C22 C21 C26 126.2(10)
C25 C21 Lu1 76.2(6)
C22 C21 Lu1 76.0(6)
C26 C21 Lu1 116.5(8)
C23 C22 C21 108.3(9)
C23 C22 C27 124.1(10)
C21 C22 C27 127.1(10)
C23 C22 Lu1 76.0(6)
C21 C22 Lu1 73.2(6)
C27 C22 Lu1 122.8(7)
C24 C23 C22 108.0(9)
C24 C23 C28 126.1(11)
C22 C23 C28 125.3(11)
C24 C23 Lu1 76.4(6)
C22 C23 Lu1 73.5(6)
C28 C23 Lu1 123.1(7)
C25 C24 C23 107.5(9)
C25 C24 C29 124.4(10)
C23 C24 C29 126.6(11)
C25 C24 Lu1 72.5(6)
C23 C24 Lu1 73.6(6)
C29 C24 Lu1 130.2(8)
C24 C25 C21 109.2(9)
C24 C25 C30 124.3(10)
C21 C25 C30 126.3(10)
C24 C25 Lu1 77.5(6)
C21 C25 Lu1 73.0(6)
C30 C25 Lu1 120.3(8)
C32 C31 C35 108.2(8)
C32 C31 C36 128.4(9)
C35 C31 C36 123.0(9)
C32 C31 Lu1 75.9(5)
C35 C31 Lu1 72.9(6)
C36 C31 Lu1 122.4(6)
C33 C32 C31 108.3(9)
C33 C32 C37 123.9(10)
C31 C32 C37 126.5(9)
C33 C32 Lu1 73.7(6)
C31 C32 Lu1 73.9(5)
C37 C32 Lu1 128.7(6)
C34 C33 C32 109.7(10)
C34 C33 C38 125.2(12)
C32 C33 C38 124.5(12)
C34 C33 Lu1 75.0(6)
C32 C33 Lu1 76.5(5)
C38 C33 Lu1 122.9(8)
C33 C34 C35 109.1(9)
C33 C34 C39 126.1(14)
C35 C34 C39 123.6(14)
C33 C34 Lu1 75.7(7)
C35 C34 Lu1 73.3(6)
C39 C34 Lu1 127.3(8)
C31 C35 C34 104.6(9)
C31 C35 C40 126.8(11)
C34 C35 C40 128.5(11)
C31 C35 Lu1 76.0(6)
C34 C35 Lu1 74.8(6)
C40 C35 Lu1 117.5(8)

loop_
_geom_bond_atom_site_label_1
_geom_bond_atom_site_label_2
_geom_bond_distance
Cnt1 La1 2.450
Cnt2 La1 2.514
Cnt2 Lu1 2.392
Cnt4 Lu1 2.393
Lu1 H1 1.96(12)
Lu1 C6 2.622(12)
Lu1 C21 2.625(10)
Lu1 C35 2.644(10)
Lu1 C22 2.661(10)
Lu1 C34 2.665(11)
Lu1 C25 2.665(11)
Lu1 C33 2.674(10)
Lu1 C31 2.684(9)
Lu1 C23 2.692(10)
Lu1 C32 2.709(9)
Lu1 C24 2.728(10)
La1 H1 1.97(12)
La1 C1 2.561(9)
La1 C2 2.630(10)
La1 C5 2.719(9)
La1 C12 2.74(2)
La1 C11 2.752(19)
La1 C14 2.76(2)
La1 C14B 2.76(3)
La1 C13 2.769(17)
La1 C13B 2.78(2)
La1 C15 2.794(17)
La1 C15B 2.81(2)
La1 C3 2.838(9)
La1 C11B 2.88(3)
La1 C12B 2.88(4)
La1 C4 2.893(10)
C1 C2 1.417(12)
C1 C5 1.431(12)
C1 C6 1.467(13)
C2 C3 1.426(12)
C2 C7 1.467(14)
C3 C4 1.388(14)
C3 C8 1.505(13)
C4 C5 1.423(13)
C4 C9 1.499(13)
C5 C10 1.518(13)
C11 C15 1.42(3)
C11 C16 1.49(3)
C11 C12 1.49(3)
C12 C13 1.37(3)
C12 C17 1.39(3)
C13 C14 1.42(3)
C13 C18 1.46(3)
C14 C15 1.45(3)
C14 C19 1.55(3)
C15 C20 1.48(3)
C11B C15B 1.37(4)
C11B C12B 1.43(4)
C11B C16B 1.51(5)
C12B C13B 1.48(4)
C12B C17B 1.50(5)
C13B C14B 1.38(4)
C13B C18B 1.49(4)
C14B C19B 1.36(5)
C14B C15B 1.46(4)
C15B C20B 1.50(5)
C21 C25 1.405(14)
C21 C22 1.408(13)
C21 C26 1.493(15)
C22 C23 1.407(15)
C22 C27 1.508(13)
C23 C24 1.404(15)
C23 C28 1.523(14)
C24 C25 1.398(15)
C24 C29 1.514(15)
C25 C30 1.510(14)
C31 C32 1.408(13)
C31 C35 1.429(13)
C31 C36 1.496(13)
C32 C33 1.387(15)
C32 C37 1.518(14)
C33 C34 1.352(18)
C33 C38 1.531(15)
C34 C35 1.459(17)
C34 C39 1.516(15)
C35 C40 1.481(16)
